data_7105057
loop_
_publ_author_name
'Gopinath, Pushparathinam'
'Nilaya, Surapaneni'
'Debi, Tripathy Ranjan'
'Ramkumar, Venkatachalam'
'Muraleedharan, Kannoth Manheri'

_publ_section_title
;
 As many as six tandem reactions in one step! Unprecedented formation
 of highly functionalized benzothiophenes.
;
_journal_issue 46
_journal_name_full 'Chemical communications (Cambridge, England)'
_journal_page_first 7131
_journal_page_last 7133
_journal_paper_doi 10.1039/b914424b
_journal_year 2009
_chemical_formula_moiety 'C12 H10 O5 S'
_chemical_formula_sum 'C12 H10 O5 S'
_chemical_formula_weight 266.26
_chemical_name_systematic
;

?

;
_space_group_IT_number 14
_symmetry_cell_setting monoclinic
_symmetry_space_group_name_Hall '-P 2yn'
_symmetry_space_group_name_H-M 'P 1 21/n 1'
_atom_sites_solution_hydrogens geom
_atom_sites_solution_primary direct
_atom_sites_solution_secondary difmap
_audit_creation_method SHELXL-97
_cell_angle_alpha 90.00
_cell_angle_beta 105.514(2)
_cell_angle_gamma 90.00
_cell_formula_units_Z 4
_cell_length_a 10.8201(6)
_cell_length_b 7.8657(4)
_cell_length_c 14.7561(8)
_cell_measurement_reflns_used 2126
_cell_measurement_temperature 298(2)
_cell_measurement_theta_max 24.43
_cell_measurement_theta_min 2.71
_cell_volume 1210.10(11)
_computing_cell_refinement APEXII,Bruker,2004
_computing_data_collection APEXII,Bruker,2004
_computing_data_reduction 'SAINT PLUS ,Bruker,2004'
_computing_molecular_graphics 'ORTEP-3 (Farrugia, 1997)'
_computing_publication_material 'SHELXL-97 (Sheldrick, 1997)'
_computing_structure_refinement 'SHELXL-97 (Sheldrick, 1997)'
_computing_structure_solution 'SHELXS-97 (Sheldrick, 1997)'
_diffrn_ambient_temperature 298(2)
_diffrn_measured_fraction_theta_full 0.986
_diffrn_measured_fraction_theta_max 0.931
_diffrn_measurement_device_type 'Bruker ApexII CCD area detector'
_diffrn_measurement_method 'phi and omega scans'
_diffrn_radiation_monochromator graphite
_diffrn_radiation_source 'fine-focus sealed tube'
_diffrn_radiation_type MoK\a
_diffrn_radiation_wavelength 0.71073
_diffrn_reflns_av_R_equivalents 0.0245
_diffrn_reflns_av_sigmaI/netI 0.0367
_diffrn_reflns_limit_h_max 9
_diffrn_reflns_limit_h_min -14
_diffrn_reflns_limit_k_max 9
_diffrn_reflns_limit_k_min -9
_diffrn_reflns_limit_l_max 19
_diffrn_reflns_limit_l_min -15
_diffrn_reflns_number 8429
_diffrn_reflns_theta_full 25.00
_diffrn_reflns_theta_max 28.28
_diffrn_reflns_theta_min 2.09
_exptl_absorpt_coefficient_mu 0.277
_exptl_absorpt_correction_T_max 0.9701
_exptl_absorpt_correction_T_min 0.9415
_exptl_absorpt_correction_type multi-scan
_exptl_absorpt_process_details 'SADABS (Bruker, 1999)'
_exptl_crystal_colour Colourless
_exptl_crystal_density_diffrn 1.461
_exptl_crystal_density_method 'not measured'
_exptl_crystal_description rectangular
_exptl_crystal_F_000 552
_exptl_crystal_size_max 0.22
_exptl_crystal_size_mid 0.18
_exptl_crystal_size_min 0.11
_refine_diff_density_max 0.610
_refine_diff_density_min -0.466
_refine_diff_density_rms 0.064
_refine_ls_extinction_method none
_refine_ls_goodness_of_fit_ref 1.062
_refine_ls_hydrogen_treatment constr
_refine_ls_matrix_type full
_refine_ls_number_parameters 165
_refine_ls_number_reflns 2802
_refine_ls_number_restraints 0
_refine_ls_restrained_S_all 1.062
_refine_ls_R_factor_all 0.0997
_refine_ls_R_factor_gt 0.0605
_refine_ls_shift/su_max 0.000
_refine_ls_shift/su_mean 0.000
_refine_ls_structure_factor_coef Fsqd
_refine_ls_weighting_details 'calc w=1/[\s^2^(Fo^2^)+(0.0872P)^2^+0.7614P] where P=(Fo^2^+2Fc^2^)/3'
_refine_ls_weighting_scheme calc
_refine_ls_wR_factor_gt 0.1607
_refine_ls_wR_factor_ref 0.1835
_reflns_number_gt 1788
_reflns_number_total 2802
_reflns_threshold_expression >2sigma(I)
_cod_data_source_file b914424b.txt
_cod_data_source_block 157B
_cod_depositor_comments
;
The following automatic conversions were performed:
'_symmetry_cell_setting' value 'Monoclinic' changed to 'monoclinic'
according to '/home/saulius/struct/CIF-dictionaries/cif_core.dic'
dictionary named 'cif_core.dic' version 2.4.1 from 2010-06-29.

Automatic conversion script
Id: cif_fix_enum 1527 2010-12-29 10:47:43Z saulius 
;
_cod_original_sg_symbol_H-M P2(1)/n
_cod_database_code 7105057

loop_
_symmetry_equiv_pos_as_xyz
'x, y, z'
'-x+1/2, y+1/2, -z+1/2'
'-x, -y, -z'
'x-1/2, -y-1/2, z-1/2'

loop_
_atom_site_label
_atom_site_type_symbol
_atom_site_fract_x
_atom_site_fract_y
_atom_site_fract_z
_atom_site_U_iso_or_equiv
_atom_site_adp_type
_atom_site_occupancy
_atom_site_symmetry_multiplicity
_atom_site_calc_flag
_atom_site_refinement_flags
_atom_site_disorder_assembly
_atom_site_disorder_group
C1 C 0.3803(3) 0.3905(4) 0.1735(2) 0.0497(8) Uani 1 1 d . . .
H1 H 0.3944 0.3896 0.1140 0.060 Uiso 1 1 calc R . .
C2 C 0.2689(3) 0.4543(5) 0.1869(3) 0.0592(10) Uani 1 1 d . . .
H2 H 0.2065 0.4961 0.1355 0.071 Uiso 1 1 calc R . .
C3 C 0.2466(3) 0.4581(5) 0.2751(3) 0.0592(10) Uani 1 1 d . . .
H3 H 0.1705 0.5038 0.2823 0.071 Uiso 1 1 calc R . .
C4 C 0.3362(3) 0.3949(4) 0.3516(3) 0.0498(8) Uani 1 1 d . . .
H4 H 0.3216 0.3965 0.4109 0.060 Uiso 1 1 calc R . .
C5 C 0.4499(3) 0.3280(4) 0.3390(2) 0.0377(7) Uani 1 1 d . . .
C6 C 0.4720(3) 0.3268(4) 0.2512(2) 0.0388(7) Uani 1 1 d . . .
C7 C 0.5540(3) 0.2492(4) 0.4141(3) 0.0479(8) Uani 1 1 d . . .
C8 C 0.6649(3) 0.1872(4) 0.36933(19) 0.0360(6) Uani 1 1 d . . .
C9 C 0.6795(3) -0.0033(4) 0.38848(19) 0.0387(7) Uani 1 1 d . . .
C10 C 0.5843(4) -0.2706(4) 0.3439(3) 0.0552(9) Uani 1 1 d . . .
H10A H 0.6642 -0.3214 0.3417 0.083 Uiso 1 1 calc R . .
H10B H 0.5157 -0.3196 0.2958 0.083 Uiso 1 1 calc R . .
H10C H 0.5698 -0.2911 0.4044 0.083 Uiso 1 1 calc R . .
C11 C 0.7891(3) 0.2820(4) 0.4147(2) 0.0391(7) Uani 1 1 d . . .
C12 C 1.0068(3) 0.3052(5) 0.4184(3) 0.0627(10) Uani 1 1 d . . .
H12A H 0.9997 0.4215 0.3979 0.094 Uiso 1 1 calc R . .
H12B H 1.0695 0.2481 0.3940 0.094 Uiso 1 1 calc R . .
H12C H 1.0329 0.3014 0.4859 0.094 Uiso 1 1 calc R . .
O1 O 0.5569(2) 0.2273(4) 0.4847(2) 0.0678(8) Uani 1 1 d . . .
O2 O 0.58931(19) -0.0897(3) 0.32857(14) 0.0461(6) Uani 1 1 d . . .
O3 O 0.7582(2) -0.0619(3) 0.45306(17) 0.0671(8) Uani 1 1 d . . .
O4 O 0.8843(2) 0.2222(3) 0.38448(17) 0.0531(6) Uani 1 1 d . . .
O5 O 0.7963(2) 0.3984(3) 0.46755(18) 0.0654(7) Uani 1 1 d . . .
S1 S 0.62009(8) 0.24171(12) 0.24227(6) 0.0505(3) Uani 1 1 d . . .

loop_
_atom_site_aniso_label
_atom_site_aniso_U_11
_atom_site_aniso_U_22
_atom_site_aniso_U_33
_atom_site_aniso_U_23
_atom_site_aniso_U_13
_atom_site_aniso_U_12
C1 0.0540(19) 0.0402(19) 0.0461(17) -0.0021(13) -0.0021(15) 0.0018(15)
C2 0.0474(19) 0.050(2) 0.064(2) 0.0058(17) -0.0123(17) 0.0089(17)
C3 0.0375(17) 0.049(2) 0.084(3) -0.0005(18) 0.0050(17) 0.0119(16)
C4 0.0445(18) 0.043(2) 0.061(2) -0.0016(15) 0.0135(15) 0.0014(15)
C5 0.0336(14) 0.0296(16) 0.0442(16) -0.0006(12) 0.0004(12) -0.0024(12)
C6 0.0350(14) 0.0278(16) 0.0475(17) -0.0047(12) 0.0003(12) -0.0032(12)
C7 0.0265(15) 0.0369(19) 0.074(2) 0.0093(16) 0.0027(15) -0.0001(13)
C8 0.0295(14) 0.0380(17) 0.0356(14) 0.0001(12) 0.0001(11) 0.0023(12)
C9 0.0335(14) 0.0416(18) 0.0388(15) -0.0015(12) 0.0058(12) 0.0023(13)
C10 0.071(2) 0.040(2) 0.061(2) -0.0052(15) 0.0268(18) -0.0123(17)
C11 0.0320(14) 0.0378(18) 0.0439(16) -0.0007(13) 0.0041(12) 0.0011(12)
C12 0.0309(16) 0.070(3) 0.083(3) -0.011(2) 0.0078(17) -0.0085(16)
O1 0.0485(15) 0.098(2) 0.0621(17) -0.0122(15) 0.0240(13) 0.0168(14)
O2 0.0440(12) 0.0414(14) 0.0474(12) 0.0006(9) 0.0025(10) -0.0113(10)
O3 0.0674(16) 0.0502(16) 0.0628(15) 0.0073(12) -0.0187(13) 0.0060(13)
O4 0.0301(11) 0.0577(15) 0.0690(15) -0.0220(11) 0.0086(10) -0.0047(10)
O5 0.0526(15) 0.0617(17) 0.0802(17) -0.0344(14) 0.0152(13) -0.0093(12)
S1 0.0479(5) 0.0594(6) 0.0418(4) 0.0039(4) 0.0078(3) 0.0022(4)

loop_
_atom_type_symbol
_atom_type_description
_atom_type_scat_dispersion_real
_atom_type_scat_dispersion_imag
_atom_type_scat_source
C C 0.0033 0.0016 'International Tables Vol C Tables 4.2.6.8 and 6.1.1.4'
H H 0.0000 0.0000 'International Tables Vol C Tables 4.2.6.8 and 6.1.1.4'
O O 0.0106 0.0060 'International Tables Vol C Tables 4.2.6.8 and 6.1.1.4'
S S 0.1246 0.1234 'International Tables Vol C Tables 4.2.6.8 and 6.1.1.4'

loop_
_geom_angle_atom_site_label_1
_geom_angle_atom_site_label_2
_geom_angle_atom_site_label_3
_geom_angle
_geom_angle_site_symmetry_1
_geom_angle_site_symmetry_3
_geom_angle_publ_flag
C2 C1 C6 118.3(3) . . ?
C2 C1 H1 120.9 . . ?
C6 C1 H1 120.9 . . ?
C1 C2 C3 121.7(3) . . ?
C1 C2 H2 119.1 . . ?
C3 C2 H2 119.1 . . ?
C4 C3 C2 120.2(3) . . ?
C4 C3 H3 119.9 . . ?
C2 C3 H3 119.9 . . ?
C3 C4 C5 118.9(3) . . ?
C3 C4 H4 120.6 . . ?
C5 C4 H4 120.6 . . ?
C6 C5 C4 120.5(3) . . ?
C6 C5 C7 114.2(3) . . ?
C4 C5 C7 125.2(3) . . ?
C5 C6 C1 120.4(3) . . ?
C5 C6 S1 117.3(2) . . ?
C1 C6 S1 122.2(2) . . ?
O1 C7 C5 128.6(3) . . ?
O1 C7 C8 122.4(3) . . ?
C5 C7 C8 108.8(3) . . ?
C9 C8 C11 111.3(2) . . ?
C9 C8 C7 106.0(2) . . ?
C11 C8 C7 109.9(2) . . ?
C9 C8 S1 113.60(19) . . ?
C11 C8 S1 107.0(2) . . ?
C7 C8 S1 109.01(19) . . ?
O3 C9 O2 125.6(3) . . ?
O3 C9 C8 123.1(3) . . ?
O2 C9 C8 111.2(2) . . ?
O2 C10 H10A 109.5 . . ?
O2 C10 H10B 109.5 . . ?
H10A C10 H10B 109.5 . . ?
O2 C10 H10C 109.5 . . ?
H10A C10 H10C 109.5 . . ?
H10B C10 H10C 109.5 . . ?
O5 C11 O4 125.2(3) . . ?
O5 C11 C8 124.0(3) . . ?
O4 C11 C8 110.7(2) . . ?
O4 C12 H12A 109.5 . . ?
O4 C12 H12B 109.5 . . ?
H12A C12 H12B 109.5 . . ?
O4 C12 H12C 109.5 . . ?
H12A C12 H12C 109.5 . . ?
H12B C12 H12C 109.5 . . ?
C9 O2 C10 117.1(2) . . ?
C11 O4 C12 116.8(3) . . ?
C6 S1 C8 90.56(13) . . ?

loop_
_geom_bond_atom_site_label_1
_geom_bond_atom_site_label_2
_geom_bond_distance
_geom_bond_site_symmetry_2
_geom_bond_publ_flag
C1 C2 1.368(5) . ?
C1 C6 1.393(4) . ?
C1 H1 0.9300 . ?
C2 C3 1.385(5) . ?
C2 H2 0.9300 . ?
C3 C4 1.370(5) . ?
C3 H3 0.9300 . ?
C4 C5 1.395(4) . ?
C4 H4 0.9300 . ?
C5 C6 1.380(4) . ?
C5 C7 1.488(4) . ?
C6 S1 1.774(3) . ?
C7 O1 1.047(4) . ?
C7 C8 1.594(5) . ?
C8 C9 1.525(5) . ?
C8 C11 1.526(4) . ?
C8 S1 1.857(3) . ?
C9 O3 1.188(3) . ?
C9 O2 1.317(3) . ?
C10 O2 1.444(4) . ?
C10 H10A 0.9600 . ?
C10 H10B 0.9600 . ?
C10 H10C 0.9600 . ?
C11 O5 1.191(4) . ?
C11 O4 1.314(4) . ?
C12 O4 1.442(4) . ?
C12 H12A 0.9600 . ?
C12 H12B 0.9600 . ?
C12 H12C 0.9600 . ?

loop_
_geom_torsion_atom_site_label_1
_geom_torsion_atom_site_label_2
_geom_torsion_atom_site_label_3
_geom_torsion_atom_site_label_4
_geom_torsion
_geom_torsion_site_symmetry_1
_geom_torsion_site_symmetry_2
_geom_torsion_site_symmetry_3
_geom_torsion_site_symmetry_4
_geom_torsion_publ_flag
C6 C1 C2 C3 0.6(5) . . . . ?
C1 C2 C3 C4 -1.0(6) . . . . ?
C2 C3 C4 C5 0.4(5) . . . . ?
C3 C4 C5 C6 0.5(5) . . . . ?
C3 C4 C5 C7 -177.7(3) . . . . ?
C4 C5 C6 C1 -0.9(4) . . . . ?
C7 C5 C6 C1 177.5(3) . . . . ?
C4 C5 C6 S1 179.2(2) . . . . ?
C7 C5 C6 S1 -2.4(3) . . . . ?
C2 C1 C6 C5 0.3(5) . . . . ?
C2 C1 C6 S1 -179.8(3) . . . . ?
C6 C5 C7 O1 -175.3(4) . . . . ?
C4 C5 C7 O1 3.0(6) . . . . ?
C6 C5 C7 C8 0.8(3) . . . . ?
C4 C5 C7 C8 179.1(3) . . . . ?
O1 C7 C8 C9 54.7(4) . . . . ?
C5 C7 C8 C9 -121.7(2) . . . . ?
O1 C7 C8 C11 -65.7(4) . . . . ?
C5 C7 C8 C11 117.9(3) . . . . ?
O1 C7 C8 S1 177.4(3) . . . . ?
C5 C7 C8 S1 0.9(3) . . . . ?
C11 C8 C9 O3 22.8(4) . . . . ?
C7 C8 C9 O3 -96.6(3) . . . . ?
S1 C8 C9 O3 143.7(3) . . . . ?
C11 C8 C9 O2 -161.3(2) . . . . ?
C7 C8 C9 O2 79.2(3) . . . . ?
S1 C8 C9 O2 -40.5(3) . . . . ?
C9 C8 C11 O5 -125.2(3) . . . . ?
C7 C8 C11 O5 -8.0(4) . . . . ?
S1 C8 C11 O5 110.2(3) . . . . ?
C9 C8 C11 O4 57.5(3) . . . . ?
C7 C8 C11 O4 174.6(3) . . . . ?
S1 C8 C11 O4 -67.2(3) . . . . ?
O3 C9 O2 C10 1.3(4) . . . . ?
C8 C9 O2 C10 -174.4(2) . . . . ?
O5 C11 O4 C12 0.0(5) . . . . ?
C8 C11 O4 C12 177.3(3) . . . . ?
C5 C6 S1 C8 2.5(2) . . . . ?
C1 C6 S1 C8 -177.4(3) . . . . ?
C9 C8 S1 C6 116.1(2) . . . . ?
C11 C8 S1 C6 -120.6(2) . . . . ?
C7 C8 S1 C6 -1.8(2) . . . . ?

loop_
_cod_related_entry_id
_cod_related_entry_database
_cod_related_entry_code
1 ChemSpider 1737696
